data_7013392
loop_
_publ_author_name
'Burke, Nichola J.'
'Burrows, Andrew D.'
'Donovan, Adele S.'
'Harrington, Ross W.'
'Mahon, Mary F.'
'Price, Caroline E.'

_publ_section_title
;
 Zinc dicarboxylate polymers and dimers: thiourea substitution as a
 tool in supramolecular synthesis
;
_journal_issue 20
_journal_name_full 'Dalton Transactions'
_journal_page_first 3840
_journal_paper_doi 10.1039/b307420j
_journal_year 2003
_chemical_formula_sum 'C12 H16 N4 O4 S2 Zn'
_chemical_formula_weight 409.78
_chemical_name_systematic
;
?
;
_space_group_IT_number 68
_symmetry_cell_setting orthorhombic
_symmetry_space_group_name_Hall '-C 2a 2ac'
_symmetry_space_group_name_H-M 'C c c a :2'
_atom_sites_solution_hydrogens geom
_atom_sites_solution_primary direct
_atom_sites_solution_secondary difmap
_audit_creation_method SHELXL-97
_cell_angle_alpha 90.00
_cell_angle_beta 90.00
_cell_angle_gamma 90.00
_cell_formula_units_Z 8
_cell_length_a 11.08100(10)
_cell_length_b 22.7150(3)
_cell_length_c 13.8470(2)
_cell_measurement_reflns_used 25
_cell_measurement_temperature 150(2)
_cell_measurement_theta_max 18
_cell_measurement_theta_min 12
_cell_volume 3485.36(8)
_computing_data_reduction 'Denzo and Scalepack (otwinowski & Minor, 1997'
_computing_molecular_graphics 'ORTEX (P.McArdle, 1995)'
_computing_publication_material 'SHELXL-97/2 (Sheldrick,1997)'
_computing_structure_refinement 'SHELXL-97 (Sheldrick, 1997)'
_computing_structure_solution 'SHELXS-97 (Sheldrick, 1990)'
_diffrn_ambient_temperature 150(2)
_diffrn_measured_fraction_theta_full 0.997
_diffrn_measured_fraction_theta_max 0.997
_diffrn_measurement_device_type KappaCCD
_diffrn_measurement_method KappaCCD
_diffrn_radiation_monochromator graphite
_diffrn_radiation_source 'fine-focus sealed tube'
_diffrn_radiation_type MoK\a
_diffrn_radiation_wavelength 0.71069
_diffrn_reflns_av_R_equivalents 0.0658
_diffrn_reflns_av_sigmaI/netI 0.0227
_diffrn_reflns_limit_h_max 15
_diffrn_reflns_limit_h_min -15
_diffrn_reflns_limit_k_max 31
_diffrn_reflns_limit_k_min -31
_diffrn_reflns_limit_l_max 19
_diffrn_reflns_limit_l_min -19
_diffrn_reflns_number 34384
_diffrn_reflns_theta_full 30.03
_diffrn_reflns_theta_max 30.03
_diffrn_reflns_theta_min 3.58
_exptl_absorpt_coefficient_mu 1.671
_exptl_absorpt_correction_T_max 0.8507
_exptl_absorpt_correction_T_min 0.5201
_exptl_crystal_colour Colourless
_exptl_crystal_density_diffrn 1.562
_exptl_crystal_density_method 'not measured'
_exptl_crystal_description Tabloid
_exptl_crystal_F_000 1680
_exptl_crystal_size_max 0.45
_exptl_crystal_size_mid 0.43
_exptl_crystal_size_min 0.10
_refine_diff_density_max 0.452
_refine_diff_density_min -0.498
_refine_diff_density_rms 0.063
_refine_ls_extinction_coef 0.00053(11)
_refine_ls_extinction_expression Fc^*^=kFc[1+0.001xFc^2^\l^3^/sin(2\q)]^-1/4^
_refine_ls_extinction_method SHELXL
_refine_ls_goodness_of_fit_ref 1.090
_refine_ls_hydrogen_treatment mixed
_refine_ls_matrix_type full
_refine_ls_number_parameters 119
_refine_ls_number_reflns 2558
_refine_ls_number_restraints 3
_refine_ls_restrained_S_all 1.090
_refine_ls_R_factor_all 0.0311
_refine_ls_R_factor_gt 0.0257
_refine_ls_shift/su_max 0.000
_refine_ls_shift/su_mean 0.000
_refine_ls_structure_factor_coef Fsqd
_refine_ls_weighting_details 'calc w=1/[\s^2^(Fo^2^)+(0.0251P)^2^+4.4209P] where P=(Fo^2^+2Fc^2^)/3'
_refine_ls_weighting_scheme calc
_refine_ls_wR_factor_gt 0.0622
_refine_ls_wR_factor_ref 0.0645
_reflns_number_gt 2279
_reflns_number_total 2558
_reflns_threshold_expression >2sigma(I)
_cod_data_source_file b307420j.txt
_cod_data_source_block compound1_k01asd1
_cod_depositor_comments
;
The following automatic conversions were performed:
'_symmetry_cell_setting' value 'Orthorhombic' changed to 'orthorhombic'
according to '/home/saulius/struct/CIF-dictionaries/cif_core.dic'
dictionary named 'cif_core.dic' version 2.4.1 from 2010-06-29.

Automatic conversion script
Id: cif_fix_enum 1527 2010-12-29 10:47:43Z saulius 
;
_cod_original_sg_symbol_H-M Ccca
_cod_database_code 7013392

loop_
_symmetry_equiv_pos_as_xyz
'x, y, z'
'-x, -y+1/2, z'
'x, -y+1/2, -z+1/2'
'-x, y, -z+1/2'
'x+1/2, y+1/2, z'
'-x+1/2, -y+1, z'
'x+1/2, -y+1, -z+1/2'
'-x+1/2, y+1/2, -z+1/2'
'-x, -y, -z'
'x, y-1/2, -z'
'-x, y-1/2, z-1/2'
'x, -y, z-1/2'
'-x+1/2, -y+1/2, -z'
'x+1/2, y, -z'
'-x+1/2, y, z-1/2'
'x+1/2, -y+1/2, z-1/2'

loop_
_atom_site_label
_atom_site_type_symbol
_atom_site_fract_x
_atom_site_fract_y
_atom_site_fract_z
_atom_site_U_iso_or_equiv
_atom_site_adp_type
_atom_site_occupancy
_atom_site_symmetry_multiplicity
_atom_site_calc_flag
_atom_site_refinement_flags
_atom_site_disorder_assembly
_atom_site_disorder_group
Zn1 Zn 0.0000 0.107408(9) 0.2500 0.01441(8) Uani 1 2 d S . .
S1 S 0.10552(3) 0.054205(16) 0.13518(3) 0.02065(9) Uani 1 1 d . . .
O1 O 0.10569(10) 0.16457(5) 0.31100(8) 0.0233(2) Uani 1 1 d . . .
O2 O 0.21645(10) 0.10117(5) 0.39775(9) 0.0251(2) Uani 1 1 d . . .
N1 N -0.09438(11) -0.01022(6) 0.11702(10) 0.0208(2) Uani 1 1 d D . .
N2 N 0.08430(12) -0.06109(6) 0.12758(10) 0.0237(3) Uani 1 1 d D . .
H2B H 0.1615(14) -0.0597(9) 0.1331(15) 0.036(6) Uiso 1 1 d D . .
H1A H -0.1326(17) -0.0433(7) 0.1123(15) 0.031(5) Uiso 1 1 d D . .
H1B H -0.1283(18) 0.0253(7) 0.1150(15) 0.034(5) Uiso 1 1 d D . .
C1 C 0.02401(12) -0.01101(6) 0.12631(10) 0.0170(3) Uani 1 1 d . . .
C2 C 0.02960(16) -0.11876(7) 0.11313(14) 0.0294(3) Uani 1 1 d . . .
H2A H -0.0392 -0.1233 0.1570 0.044 Uiso 1 1 calc R . .
H2E H 0.0894 -0.1495 0.1265 0.044 Uiso 1 1 calc R . .
H2C H 0.0018 -0.1223 0.0462 0.044 Uiso 1 1 calc R . .
C3 C 0.17874(12) 0.15169(6) 0.37874(10) 0.0176(3) Uani 1 1 d . . .
C4 C 0.21781(12) 0.20301(6) 0.44027(10) 0.0167(3) Uani 1 1 d . . .
C5 C 0.17612(13) 0.25973(6) 0.41953(11) 0.0199(3) Uani 1 1 d . . .
H5 H 0.1259 0.2664 0.3650 0.024 Uiso 1 1 calc R . .
C6 C 0.20883(13) 0.30625(6) 0.47931(10) 0.0195(3) Uani 1 1 d . . .
H6 H 0.1809 0.3448 0.4652 0.023 Uiso 1 1 calc R . .

loop_
_atom_site_aniso_label
_atom_site_aniso_U_11
_atom_site_aniso_U_22
_atom_site_aniso_U_33
_atom_site_aniso_U_23
_atom_site_aniso_U_13
_atom_site_aniso_U_12
Zn1 0.01633(12) 0.01291(12) 0.01399(11) 0.000 -0.00480(8) 0.000
S1 0.01898(16) 0.01798(17) 0.02501(18) -0.00328(13) 0.00577(13) -0.00457(12)
O1 0.0297(5) 0.0177(5) 0.0225(5) -0.0013(4) -0.0126(4) -0.0042(4)
O2 0.0240(5) 0.0154(5) 0.0359(6) -0.0060(4) -0.0104(5) 0.0018(4)
N1 0.0194(6) 0.0159(6) 0.0272(6) -0.0023(5) -0.0030(5) -0.0020(5)
N2 0.0194(6) 0.0179(6) 0.0339(7) -0.0041(5) 0.0031(5) -0.0003(5)
C1 0.0208(6) 0.0172(6) 0.0131(6) -0.0027(5) 0.0030(5) -0.0023(5)
C2 0.0301(8) 0.0166(7) 0.0415(10) -0.0039(6) 0.0033(7) -0.0010(6)
C3 0.0159(6) 0.0166(6) 0.0202(6) -0.0030(5) -0.0033(5) -0.0011(5)
C4 0.0163(6) 0.0142(6) 0.0196(6) -0.0025(5) -0.0048(5) -0.0007(5)
C5 0.0217(6) 0.0164(7) 0.0215(7) -0.0005(5) -0.0098(5) 0.0006(5)
C6 0.0210(6) 0.0129(6) 0.0246(7) -0.0004(5) -0.0084(5) 0.0022(5)

loop_
_atom_type_symbol
_atom_type_description
_atom_type_scat_dispersion_real
_atom_type_scat_dispersion_imag
_atom_type_scat_source
C C 0.0033 0.0016 'International Tables Vol C Tables 4.2.6.8 and 6.1.1.4'
H H 0.0000 0.0000 'International Tables Vol C Tables 4.2.6.8 and 6.1.1.4'
S S 0.1246 0.1234 'International Tables Vol C Tables 4.2.6.8 and 6.1.1.4'
N N 0.0061 0.0033 'International Tables Vol C Tables 4.2.6.8 and 6.1.1.4'
O O 0.0106 0.0060 'International Tables Vol C Tables 4.2.6.8 and 6.1.1.4'
Zn Zn 0.2839 1.4301 'International Tables Vol C Tables 4.2.6.8 and 6.1.1.4'

loop_
_geom_angle_atom_site_label_1
_geom_angle_atom_site_label_2
_geom_angle_atom_site_label_3
_geom_angle
_geom_angle_site_symmetry_1
_geom_angle_site_symmetry_3
_geom_angle_publ_flag
O1 Zn1 O1 96.08(6) 4 . ?
O1 Zn1 S1 110.80(3) 4 . ?
O1 Zn1 S1 110.07(4) . . ?
O1 Zn1 S1 110.07(4) 4 4 ?
O1 Zn1 S1 110.80(3) . 4 ?
S1 Zn1 S1 117.04(2) . 4 ?
C1 S1 Zn1 103.35(5) . . ?
C3 O1 Zn1 123.39(9) . . ?
C1 N2 C2 124.24(13) . . ?
N1 C1 N2 121.12(13) . . ?
N1 C1 S1 120.81(11) . . ?
N2 C1 S1 118.06(11) . . ?
O2 C3 O1 125.37(13) . . ?
O2 C3 C4 119.68(12) . . ?
O1 C3 C4 114.93(12) . . ?
C6 C4 C5 119.70(12) 13_556 . ?
C6 C4 C3 120.14(12) 13_556 . ?
C5 C4 C3 120.10(12) . . ?
C6 C5 C4 119.46(12) . . ?
C5 C6 C4 120.84(12) . 13_556 ?

loop_
_geom_bond_atom_site_label_1
_geom_bond_atom_site_label_2
_geom_bond_distance
_geom_bond_site_symmetry_2
_geom_bond_publ_flag
Zn1 O1 1.9419(10) 4 ?
Zn1 O1 1.9419(10) . ?
Zn1 S1 2.3142(4) . ?
Zn1 S1 2.3142(4) 4 ?
S1 C1 1.7393(14) . ?
O1 C3 1.2730(17) . ?
O2 C3 1.2495(17) . ?
N1 C1 1.3183(18) . ?
N2 C1 1.3194(19) . ?
N2 C2 1.457(2) . ?
C3 C4 1.5073(18) . ?
C4 C6 1.3946(19) 13_556 ?
C4 C5 1.3985(19) . ?
C5 C6 1.3904(19) . ?
C6 C4 1.3946(19) 13_556 ?
